data_2226985
loop_
_publ_author_name
'Ding, Bin'
'Zou, Hong-Ai'

_publ_section_title
;
 <i>catena</i>-Poly[[dibromidozinc(II)]-\m-4-(3-pyridyl)-4<i>H</i>-1,2,4-triazole]
;
_journal_coeditor_code LH5068
_journal_issue 8
_journal_name_full 'Acta Crystallographica Section E'
_journal_page_first m933
_journal_paper_doi 10.1107/S1600536810026188
_journal_volume 66
_journal_year 2010
_chemical_formula_iupac '[Zn Br2 (C7 H6 N4)]'
_chemical_formula_sum 'C7 H6 Br2 N4 Zn'
_chemical_formula_weight 371.35
_chemical_name_systematic
;
<i>catena</i>-Poly[[dibromidozinc(II)]-\m-4-(3-pyridyl)-
4<i>H</i>-1,2,4-triazole]
;
_space_group_IT_number 14
_symmetry_cell_setting monoclinic
_symmetry_space_group_name_Hall '-P 2ybc'
_symmetry_space_group_name_H-M 'P 1 21/c 1'
_atom_sites_solution_hydrogens geom
_atom_sites_solution_primary direct
_atom_sites_solution_secondary difmap
_cell_angle_alpha 90.00
_cell_angle_beta 101.316(11)
_cell_angle_gamma 90.00
_cell_formula_units_Z 4
_cell_length_a 6.787(6)
_cell_length_b 18.769(15)
_cell_length_c 8.643(7)
_cell_measurement_reflns_used 1387
_cell_measurement_temperature 293(2)
_cell_measurement_theta_max 24.12
_cell_measurement_theta_min 2.64
_cell_volume 1079.6(16)
_computing_cell_refinement 'SAINT (Bruker, 2007)'
_computing_data_collection 'APEX2 (Bruker, 2007)'
_computing_data_reduction 'SAINT (Bruker, 2007)'
_computing_molecular_graphics 'DIAMOND (Brandenburg, 1999)'
_computing_publication_material 'publCIF (Westrip, 2010)'
_computing_structure_refinement 'SHELXL97 (Sheldrick, 2008)'
_computing_structure_solution 'SHELXL97 (Sheldrick, 2008)'
_diffrn_ambient_temperature 293(2)
_diffrn_measured_fraction_theta_full 0.996
_diffrn_measured_fraction_theta_max 0.996
_diffrn_measurement_device_type 'Bruker APEXII'
_diffrn_measurement_method '\f and \w scans'
_diffrn_radiation_monochromator graphite
_diffrn_radiation_source 'fine-focus sealed tube'
_diffrn_radiation_type MoK\a
_diffrn_radiation_wavelength 0.71073
_diffrn_reflns_av_R_equivalents 0.0407
_diffrn_reflns_av_sigmaI/netI 0.0528
_diffrn_reflns_limit_h_max 8
_diffrn_reflns_limit_h_min -7
_diffrn_reflns_limit_k_max 22
_diffrn_reflns_limit_k_min -22
_diffrn_reflns_limit_l_max 7
_diffrn_reflns_limit_l_min -10
_diffrn_reflns_number 5681
_diffrn_reflns_theta_full 25.03
_diffrn_reflns_theta_max 25.03
_diffrn_reflns_theta_min 2.17
_diffrn_standards_decay_% 0
_diffrn_standards_interval_count 0
_diffrn_standards_number 0
_exptl_absorpt_coefficient_mu 9.642
_exptl_absorpt_correction_T_max 1.000000
_exptl_absorpt_correction_T_min 0.522322
_exptl_absorpt_correction_type multi-scan
_exptl_absorpt_process_details '(SADABS; Sheldrick, 1996)'
_exptl_crystal_colour colorless
_exptl_crystal_density_diffrn 2.285
_exptl_crystal_density_method 'not measured'
_exptl_crystal_description block
_exptl_crystal_F_000 704
_exptl_crystal_size_max 0.18
_exptl_crystal_size_mid 0.12
_exptl_crystal_size_min 0.06
_refine_diff_density_max 0.646
_refine_diff_density_min -0.603
_refine_ls_extinction_coef 0.00010000
_refine_ls_extinction_method 'SHELXL97 (Sheldrick, 2008)'
_refine_ls_goodness_of_fit_ref 1.099
_refine_ls_hydrogen_treatment constr
_refine_ls_matrix_type full
_refine_ls_number_parameters 128
_refine_ls_number_reflns 1903
_refine_ls_number_restraints 0
_refine_ls_restrained_S_all 1.099
_refine_ls_R_factor_all 0.0560
_refine_ls_R_factor_gt 0.0391
_refine_ls_shift/su_max 0.001
_refine_ls_shift/su_mean 0.000
_refine_ls_structure_factor_coef Fsqd
_refine_ls_weighting_details 'calc w=1/[\s^2^(Fo^2^)+(0.0105P)^2^+4.1488P] where P=(Fo^2^+2Fc^2^)/3'
_refine_ls_weighting_scheme calc
_refine_ls_wR_factor_gt 0.0841
_refine_ls_wR_factor_ref 0.0896
_reflns_number_gt 1510
_reflns_number_total 1903
_reflns_threshold_expression I>2\s(I)
_cod_data_source_file lh5068.cif
_cod_data_source_block I
_cod_original_cell_volume 1079.6(15)
_cod_original_sg_symbol_H-M 'P 21/c'
_cod_database_code 2226985
_cod_database_fobs_code 2226985

loop_
_symmetry_equiv_pos_as_xyz
'x, y, z'
'-x, y+1/2, -z+1/2'
'-x, -y, -z'
'x, -y-1/2, z-1/2'

loop_
_atom_site_type_symbol
_atom_site_label
_atom_site_fract_x
_atom_site_fract_y
_atom_site_fract_z
_atom_site_U_iso_or_equiv
_atom_site_adp_type
_atom_site_calc_flag
_atom_site_refinement_flags
_atom_site_occupancy
_atom_site_disorder_assembly
_atom_site_disorder_group
Zn Zn1 0.39470(11) 0.63872(4) 0.68138(8) 0.0337(2) Uani d . 1 . .
Br Br1 0.61578(12) 0.54147(4) 0.76801(9) 0.0506(3) Uani d . 1 . .
Br Br2 0.54852(11) 0.74575(4) 0.62834(9) 0.0469(2) Uani d . 1 . .
N N1 0.2184(8) 0.6476(3) 0.8432(5) 0.0334(12) Uani d . 1 . .
N N2 0.0687(8) 0.6990(3) 0.8251(6) 0.0435(14) Uani d . 1 . .
N N3 0.0872(8) 0.6435(3) 1.0539(5) 0.0324(12) Uani d . 1 . .
N N4 0.1730(8) 0.6178(3) 1.4833(5) 0.0339(12) Uani d . 1 . .
C C1 -0.1373(10) 0.5977(4) 1.2212(8) 0.0419(17) Uani d . 1 . .
H H1 -0.2388 0.5907 1.1332 0.050 Uiso calc R 1 . .
C C2 -0.1642(11) 0.5823(4) 1.3737(8) 0.0513(19) Uani d . 1 . .
H H2 -0.2868 0.5653 1.3907 0.062 Uiso calc R 1 . .
C C3 -0.0079(10) 0.5926(4) 1.4974(8) 0.0415(17) Uani d . 1 . .
H H3 -0.0279 0.5815 1.5980 0.050 Uiso calc R 1 . .
C C4 0.2014(10) 0.6340(3) 1.3381(7) 0.0373(15) Uani d . 1 . .
H H4 0.3248 0.6520 1.3251 0.045 Uiso calc R 1 . .
C C5 0.0513(10) 0.6243(3) 1.2085(7) 0.0333(15) Uani d . 1 . .
C C6 -0.0101(11) 0.6954(4) 0.9528(8) 0.0451(17) Uani d . 1 . .
H H6 -0.1155 0.7235 0.9722 0.054 Uiso calc R 1 . .
C C7 0.2253(9) 0.6162(3) 0.9792(7) 0.0322(14) Uani d . 1 . .
H H7 0.3142 0.5799 1.0188 0.039 Uiso calc R 1 . .

loop_
_atom_site_aniso_label
_atom_site_aniso_U_11
_atom_site_aniso_U_22
_atom_site_aniso_U_33
_atom_site_aniso_U_12
_atom_site_aniso_U_13
_atom_site_aniso_U_23
Zn1 0.0344(4) 0.0455(5) 0.0238(4) -0.0007(3) 0.0122(3) 0.0026(3)
Br1 0.0527(5) 0.0476(4) 0.0534(5) 0.0094(4) 0.0153(4) 0.0096(3)
Br2 0.0419(4) 0.0489(4) 0.0529(5) -0.0042(3) 0.0168(3) 0.0093(3)
N1 0.033(3) 0.047(3) 0.021(2) 0.002(3) 0.007(2) 0.003(2)
N2 0.042(4) 0.055(4) 0.036(3) 0.011(3) 0.015(3) 0.012(3)
N3 0.033(3) 0.045(3) 0.022(2) 0.000(2) 0.010(2) 0.002(2)
N4 0.041(3) 0.042(3) 0.023(3) -0.001(3) 0.015(2) 0.002(2)
C1 0.038(4) 0.057(4) 0.031(3) -0.006(3) 0.009(3) -0.002(3)
C2 0.044(5) 0.067(5) 0.045(4) -0.014(4) 0.014(4) 0.002(4)
C3 0.044(4) 0.054(4) 0.029(3) -0.010(3) 0.013(3) 0.006(3)
C4 0.041(4) 0.047(4) 0.029(3) -0.002(3) 0.019(3) 0.002(3)
C5 0.042(4) 0.039(3) 0.021(3) -0.002(3) 0.013(3) -0.003(3)
C6 0.041(4) 0.052(4) 0.046(4) 0.011(3) 0.019(3) 0.006(3)
C7 0.036(4) 0.038(3) 0.023(3) 0.003(3) 0.008(3) 0.000(3)

loop_
_atom_type_symbol
_atom_type_description
_atom_type_scat_dispersion_real
_atom_type_scat_dispersion_imag
_atom_type_scat_source
C C 0.0033 0.0016 ' International Tables Vol C Tables 4.2.6.8 and 6.1.1.4.'
H H 0.0000 0.0000 ' International Tables Vol C Tables 4.2.6.8 and 6.1.1.4.'
N N 0.0061 0.0033 ' International Tables Vol C Tables 4.2.6.8 and 6.1.1.4.'
Br Br -0.2901 2.4595 ' International Tables Vol C Tables 4.2.6.8 and 6.1.1.4.'
Zn Zn 0.2839 1.4301 ' International Tables Vol C Tables 4.2.6.8 and 6.1.1.4.'

loop_
_geom_angle_atom_site_label_1
_geom_angle_atom_site_label_2
_geom_angle_atom_site_label_3
_geom_angle_site_symmetry_1
_geom_angle_site_symmetry_3
_geom_angle
_geom_angle_publ_flag
N1 Zn1 N4 . 1_554 98.9(2) ?
N1 Zn1 Br2 . . 114.26(15) ?
N4 Zn1 Br2 1_554 . 106.11(14) ?
N1 Zn1 Br1 . . 105.51(15) ?
N4 Zn1 Br1 1_554 . 114.96(15) ?
Br2 Zn1 Br1 . . 116.02(7) ?
C7 N1 N2 . . 108.1(5) ?
C7 N1 Zn1 . . 131.6(4) ?
N2 N1 Zn1 . . 120.0(4) ?
C6 N2 N1 . . 106.1(5) ?
C7 N3 C6 . . 104.9(5) ?
C7 N3 C5 . . 127.6(5) ?
C6 N3 C5 . . 127.6(5) ?
C4 N4 C3 . . 117.8(6) ?
C4 N4 Zn1 . 1_556 120.9(4) ?
C3 N4 Zn1 . 1_556 121.1(4) ?
C2 C1 C5 . . 116.1(6) ?
C2 C1 H1 . . 122.0 ?
C5 C1 H1 . . 122.0 ?
C3 C2 C1 . . 119.0(6) ?
C3 C2 H2 . . 120.5 ?
C1 C2 H2 . . 120.5 ?
N4 C3 C2 . . 124.2(6) ?
N4 C3 H3 . . 117.9 ?
C2 C3 H3 . . 117.9 ?
N4 C4 C5 . . 120.9(6) ?
N4 C4 H4 . . 119.5 ?
C5 C4 H4 . . 119.5 ?
C4 C5 C1 . . 121.9(6) ?
C4 C5 N3 . . 119.2(6) ?
C1 C5 N3 . . 118.9(5) ?
N2 C6 N3 . . 110.0(6) ?
N2 C6 H6 . . 125.0 ?
N3 C6 H6 . . 125.0 ?
N1 C7 N3 . . 110.9(6) ?
N1 C7 H7 . . 124.6 ?
N3 C7 H7 . . 124.6 ?

loop_
_geom_bond_atom_site_label_1
_geom_bond_atom_site_label_2
_geom_bond_site_symmetry_2
_geom_bond_distance
_geom_bond_publ_flag
Zn1 N1 . 2.018(5) ?
Zn1 N4 1_554 2.083(5) ?
Zn1 Br2 . 2.3502(18) ?
Zn1 Br1 . 2.3880(17) ?
N1 C7 . 1.308(7) ?
N1 N2 . 1.388(7) ?
N2 C6 . 1.319(8) ?
N3 C7 . 1.339(8) ?
N3 C6 . 1.386(8) ?
N3 C5 . 1.450(7) ?
N4 C4 . 1.341(7) ?
N4 C3 . 1.343(8) ?
N4 Zn1 1_556 2.083(5) ?
C1 C2 . 1.396(9) ?
C1 C5 . 1.397(9) ?
C1 H1 . 0.9300 ?
C2 C3 . 1.364(9) ?
C2 H2 . 0.9300 ?
C3 H3 . 0.9300 ?
C4 C5 . 1.370(9) ?
C4 H4 . 0.9300 ?
C6 H6 . 0.9300 ?
C7 H7 . 0.9300 ?

loop_
_geom_hbond_atom_site_label_D
_geom_hbond_atom_site_label_H
_geom_hbond_atom_site_label_A
_geom_hbond_site_symmetry_A
_geom_hbond_distance_DH
_geom_hbond_distance_HA
_geom_hbond_distance_DA
_geom_hbond_angle_DHA
C7 H7 Br1 3_667 0.93 2.92 3.711(7) 145
C6 H6 Br2 4_476 0.93 2.93 3.779(8) 153

loop_
_geom_torsion_atom_site_label_1
_geom_torsion_atom_site_label_2
_geom_torsion_atom_site_label_3
_geom_torsion_atom_site_label_4
_geom_torsion_site_symmetry_1
_geom_torsion_site_symmetry_2
_geom_torsion_site_symmetry_3
_geom_torsion_site_symmetry_4
_geom_torsion
_geom_torsion_publ_flag
N4 Zn1 N1 C7 1_554 . . . 127.0(6) ?
Br2 Zn1 N1 C7 . . . . -120.8(5) ?
Br1 Zn1 N1 C7 . . . . 7.9(6) ?
N4 Zn1 N1 N2 1_554 . . . -59.6(5) ?
Br2 Zn1 N1 N2 . . . . 52.7(5) ?
Br1 Zn1 N1 N2 . . . . -178.7(4) ?
C7 N1 N2 C6 . . . . -0.7(7) ?
Zn1 N1 N2 C6 . . . . -175.6(4) ?
C5 C1 C2 C3 . . . . -1.1(10) ?
C4 N4 C3 C2 . . . . 0.1(10) ?
Zn1 N4 C3 C2 1_556 . . . 175.4(6) ?
C1 C2 C3 N4 . . . . 0.8(11) ?
C3 N4 C4 C5 . . . . -0.7(9) ?
Zn1 N4 C4 C5 1_556 . . . -176.0(5) ?
N4 C4 C5 C1 . . . . 0.4(10) ?
N4 C4 C5 N3 . . . . 179.0(5) ?
C2 C1 C5 C4 . . . . 0.6(10) ?
C2 C1 C5 N3 . . . . -178.1(6) ?
C7 N3 C5 C4 . . . . 61.5(9) ?
C6 N3 C5 C4 . . . . -116.6(7) ?
C7 N3 C5 C1 . . . . -119.8(7) ?
C6 N3 C5 C1 . . . . 62.1(9) ?
N1 N2 C6 N3 . . . . 0.8(8) ?
C7 N3 C6 N2 . . . . -0.6(7) ?
C5 N3 C6 N2 . . . . 177.8(6) ?
N2 N1 C7 N3 . . . . 0.3(7) ?
Zn1 N1 C7 N3 . . . . 174.4(4) ?
C6 N3 C7 N1 . . . . 0.2(7) ?
C5 N3 C7 N1 . . . . -178.3(6) ?
